data_4509204
loop_
_publ_author_name
'Feng, Lu'
'Chen, Zhenxia'
'Liao, Tengbiao'
'Li, Peng'
'Jia, Yu'
'Liu, Xiaofeng'
'Yang, Yongtai'
'Zhou, Yaming'

_publ_section_title
;
 Supramolecular Isomerism of Metal&#x2212;Organic Frameworks Derived from
 a Bicarboxylate Linker with Two Distinct Binding Motifs
;
_journal_issue 3
_journal_name_full 'Crystal Growth &amp; Design'
_journal_page_first 1505
_journal_paper_doi 10.1021/cg801026y
_journal_volume 9
_journal_year 2009
_chemical_formula_sum 'C14 H10 Cu O5'
_chemical_formula_weight 321.76
_chemical_name_systematic
; 
 ? 
;
_space_group_IT_number 148
_symmetry_cell_setting rhombohedral
_symmetry_space_group_name_Hall '-R 3'
_symmetry_space_group_name_H-M 'R -3 :H'
_atom_sites_solution_hydrogens geom
_atom_sites_solution_primary direct
_atom_sites_solution_secondary difmap
_audit_creation_method SHELXL-97
_cell_angle_alpha 90.00
_cell_angle_beta 90.00
_cell_angle_gamma 120.00
_cell_formula_units_Z 18
_cell_length_a 31.681(15)
_cell_length_b 31.681(15)
_cell_length_c 14.297(10)
_cell_measurement_reflns_used 987
_cell_measurement_temperature 293(2)
_cell_measurement_theta_max 22.414
_cell_measurement_theta_min 2.426
_cell_volume 12427(12)
_computing_cell_refinement 'Bruker SMART'
_computing_data_collection 'Bruker SMART'
_computing_data_reduction 'Bruker SHELXTL'
_computing_molecular_graphics 'Bruker SHELXTL'
_computing_publication_material 'Bruker SHELXTL'
_computing_structure_refinement 'SHELXL-97 (Sheldrick, 1997)'
_computing_structure_solution 'SHELXS-97 (Sheldrick, 1990)'
_diffrn_ambient_temperature 293(2)
_diffrn_measured_fraction_theta_full 1.000
_diffrn_measured_fraction_theta_max 1.000
_diffrn_measurement_device_type 'CCD area detector'
_diffrn_measurement_method 'phi and omega scans'
_diffrn_radiation_monochromator graphite
_diffrn_radiation_source 'fine-focus sealed tube'
_diffrn_radiation_type MoK\a
_diffrn_radiation_wavelength 0.71073
_diffrn_reflns_av_R_equivalents 0.0493
_diffrn_reflns_av_sigmaI/netI 0.0495
_diffrn_reflns_limit_h_max 33
_diffrn_reflns_limit_h_min -37
_diffrn_reflns_limit_k_max 37
_diffrn_reflns_limit_k_min -37
_diffrn_reflns_limit_l_max 17
_diffrn_reflns_limit_l_min -13
_diffrn_reflns_number 17456
_diffrn_reflns_theta_full 25.01
_diffrn_reflns_theta_max 25.01
_diffrn_reflns_theta_min 1.29
_exptl_absorpt_coefficient_mu 0.798
_exptl_absorpt_correction_T_max 0.8897
_exptl_absorpt_correction_T_min 0.8254
_exptl_absorpt_correction_type multi-scan
_exptl_absorpt_process_details sadabs
_exptl_crystal_colour blue
_exptl_crystal_density_diffrn 0.774
_exptl_crystal_density_method 'not measured'
_exptl_crystal_description prism
_exptl_crystal_F_000 2934
_exptl_crystal_size_max 0.25
_exptl_crystal_size_mid 0.20
_exptl_crystal_size_min 0.15
_refine_diff_density_max 0.288
_refine_diff_density_min -0.230
_refine_diff_density_rms 0.046
_refine_ls_extinction_method none
_refine_ls_goodness_of_fit_ref 0.865
_refine_ls_hydrogen_treatment mixed
_refine_ls_matrix_type full
_refine_ls_number_parameters 189
_refine_ls_number_reflns 4877
_refine_ls_number_restraints 3
_refine_ls_restrained_S_all 0.865
_refine_ls_R_factor_all 0.0538
_refine_ls_R_factor_gt 0.0362
_refine_ls_shift/su_max 0.005
_refine_ls_shift/su_mean 0.000
_refine_ls_structure_factor_coef Fsqd
_refine_ls_weighting_details 'calc w=1/[\s^2^(Fo^2^)+(0.0485P)^2^+0.0000P] where P=(Fo^2^+2Fc^2^)/3'
_refine_ls_weighting_scheme calc
_refine_ls_wR_factor_gt 0.0830
_refine_ls_wR_factor_ref 0.0866
_reflns_number_gt 3260
_reflns_number_total 4877
_reflns_threshold_expression >2sigma(I)
_cod_data_source_file cg801026ysup1.cif
_cod_data_source_block II
_cod_depositor_comments
;
The following automatic conversions were performed:

'_symmetry_cell_setting' value 'Rhombohedral' changed to
'rhombohedral' according to
/home/saulius/struct/CIF-dictionaries/cif_core.dic dictionary named
'cif_core.dic' version 2.4.2 from 2011-04-26.

Automatic conversion script
Id: cif_fix_values 1891 2012-01-12 08:04:46Z andrius 
;
_cod_original_sg_symbol_H-M R-3
_cod_database_code 4509204

loop_
_symmetry_equiv_pos_as_xyz
'x, y, z'
'-y, x-y, z'
'-x+y, -x, z'
'x+2/3, y+1/3, z+1/3'
'-y+2/3, x-y+1/3, z+1/3'
'-x+y+2/3, -x+1/3, z+1/3'
'x+1/3, y+2/3, z+2/3'
'-y+1/3, x-y+2/3, z+2/3'
'-x+y+1/3, -x+2/3, z+2/3'
'-x, -y, -z'
'y, -x+y, -z'
'x-y, x, -z'
'-x+2/3, -y+1/3, -z+1/3'
'y+2/3, -x+y+1/3, -z+1/3'
'x-y+2/3, x+1/3, -z+1/3'
'-x+1/3, -y+2/3, -z+2/3'
'y+1/3, -x+y+2/3, -z+2/3'
'x-y+1/3, x+2/3, -z+2/3'

loop_
_atom_site_label
_atom_site_type_symbol
_atom_site_fract_x
_atom_site_fract_y
_atom_site_fract_z
_atom_site_U_iso_or_equiv
_atom_site_adp_type
_atom_site_occupancy
_atom_site_symmetry_multiplicity
_atom_site_calc_flag
_atom_site_refinement_flags
Cu1 Cu 0.156672(10) 0.288345(10) 0.316406(17) 0.04891(11) Uani 1 1 d .
O1 O 0.13421(8) 0.21384(8) 0.28241(19) 0.0899(6) Uani 1 1 d D
O2 O 0.19554(6) 0.31635(6) 0.20309(10) 0.0619(4) Uani 1 1 d .
O3 O 0.21178(6) 0.39259(6) 0.23068(10) 0.0647(4) Uani 1 1 d .
O4 O 0.28452(6) 0.18473(6) -0.25291(11) 0.0644(4) Uani 1 1 d .
O5 O 0.36078(6) 0.24368(6) -0.28103(11) 0.0660(5) Uani 1 1 d .
C1 C 0.21457(9) 0.36034(10) 0.18345(15) 0.0544(6) Uani 1 1 d .
C2 C 0.24508(8) 0.37797(9) 0.09589(15) 0.0543(6) Uani 1 1 d .
C3 C 0.25161(8) 0.34554(8) 0.04236(14) 0.0511(5) Uani 1 1 d .
H3A H 0.2352 0.3126 0.0578 0.061 Uiso 1 1 calc R
C4 C 0.28283(9) 0.36184(9) -0.03513(15) 0.0570(6) Uani 1 1 d .
C5 C 0.30573(11) 0.41015(10) -0.05719(19) 0.0832(9) Uani 1 1 d .
H5A H 0.3268 0.4216 -0.1081 0.100 Uiso 1 1 calc R
C6 C 0.29796(12) 0.44239(10) -0.0044(2) 0.0962(10) Uani 1 1 d .
H6A H 0.3132 0.4751 -0.0213 0.115 Uiso 1 1 calc R
C7 C 0.26828(10) 0.42661(10) 0.07171(19) 0.0764(8) Uani 1 1 d .
H7A H 0.2636 0.4485 0.1073 0.092 Uiso 1 1 calc R
C8 C 0.29188(9) 0.32725(9) -0.08916(15) 0.0572(6) Uani 1 1 d .
C9 C 0.25568(10) 0.27928(10) -0.10396(18) 0.0715(7) Uani 1 1 d .
H9A H 0.2249 0.2684 -0.0785 0.086 Uiso 1 1 calc R
C10 C 0.26388(9) 0.24760(9) -0.15478(17) 0.0681(7) Uani 1 1 d .
H10A H 0.2387 0.2158 -0.1643 0.082 Uiso 1 1 calc R
C11 C 0.30963(9) 0.26247(9) -0.19238(14) 0.0560(6) Uani 1 1 d .
C12 C 0.34595(9) 0.30967(9) -0.17738(17) 0.0669(7) Uani 1 1 d .
H12A H 0.3768 0.3202 -0.2020 0.080 Uiso 1 1 calc R
C13 C 0.33765(10) 0.34185(9) -0.12659(17) 0.0694(7) Uani 1 1 d .
H13A H 0.3629 0.3736 -0.1173 0.083 Uiso 1 1 calc R
C14 C 0.31912(10) 0.22754(9) -0.24729(15) 0.0544(6) Uani 1 1 d .
H1A H 0.125(3) 0.197(2) 0.234(3) 0.31(4) Uiso 1 1 d D
H1B H 0.132(3) 0.196(2) 0.327(3) 0.34(4) Uiso 1 1 d D

loop_
_atom_site_aniso_label
_atom_site_aniso_U_11
_atom_site_aniso_U_22
_atom_site_aniso_U_33
_atom_site_aniso_U_23
_atom_site_aniso_U_13
_atom_site_aniso_U_12
Cu1 0.05144(19) 0.0585(2) 0.04330(16) -0.01567(13) -0.00575(12) 0.03238(16)
O1 0.0951(15) 0.0736(13) 0.1113(16) -0.0334(13) -0.0249(13) 0.0500(12)
O2 0.0722(12) 0.0642(11) 0.0505(9) -0.0096(8) 0.0095(8) 0.0349(9)
O3 0.0803(12) 0.0736(11) 0.0514(9) -0.0052(8) 0.0155(8) 0.0467(10)
O4 0.0670(11) 0.0544(11) 0.0727(11) -0.0030(8) 0.0199(9) 0.0310(10)
O5 0.0718(12) 0.0561(10) 0.0721(11) 0.0007(8) 0.0263(9) 0.0335(9)
C1 0.0539(15) 0.0726(18) 0.0461(13) -0.0147(12) -0.0045(11) 0.0387(14)
C2 0.0559(15) 0.0665(16) 0.0468(12) -0.0110(11) -0.0020(10) 0.0354(13)
C3 0.0493(14) 0.0537(14) 0.0490(12) -0.0076(10) 0.0012(10) 0.0247(12)
C4 0.0609(15) 0.0601(16) 0.0521(13) -0.0098(11) 0.0032(11) 0.0319(13)
C5 0.098(2) 0.0644(18) 0.0806(19) 0.0096(14) 0.0421(16) 0.0354(17)
C6 0.118(3) 0.0546(17) 0.111(2) 0.0051(16) 0.049(2) 0.0396(18)
C7 0.089(2) 0.0627(18) 0.0803(18) -0.0051(14) 0.0226(16) 0.0403(16)
C8 0.0624(16) 0.0610(16) 0.0494(13) -0.0029(11) 0.0121(11) 0.0317(14)
C9 0.0622(17) 0.0726(19) 0.0764(17) -0.0116(14) 0.0174(13) 0.0313(15)
C10 0.0633(17) 0.0585(16) 0.0748(17) -0.0096(13) 0.0113(13) 0.0248(14)
C11 0.0653(16) 0.0584(16) 0.0464(13) 0.0031(11) 0.0140(11) 0.0325(14)
C12 0.0651(17) 0.0628(17) 0.0711(16) 0.0008(13) 0.0282(13) 0.0307(14)
C13 0.0683(17) 0.0593(16) 0.0696(16) -0.0072(12) 0.0231(13) 0.0236(14)
C14 0.0667(17) 0.0532(16) 0.0485(13) 0.0109(11) 0.0148(12) 0.0339(14)

loop_
_atom_type_symbol
_atom_type_description
_atom_type_scat_dispersion_real
_atom_type_scat_dispersion_imag
_atom_type_scat_source
C C 0.0033 0.0016 'International Tables Vol C Tables 4.2.6.8 and 6.1.1.4'
H H 0.0000 0.0000 'International Tables Vol C Tables 4.2.6.8 and 6.1.1.4'
O O 0.0106 0.0060 'International Tables Vol C Tables 4.2.6.8 and 6.1.1.4'
Cu Cu 0.3201 1.2651 'International Tables Vol C Tables 4.2.6.8 and 6.1.1.4'

loop_
_geom_angle_atom_site_label_1
_geom_angle_atom_site_label_2
_geom_angle_atom_site_label_3
_geom_angle
_geom_angle_site_symmetry_1
_geom_angle_site_symmetry_3
O5 Cu1 O2 89.49(8) 9 .
O5 Cu1 O3 88.85(8) 9 16
O2 Cu1 O3 168.31(7) . 16
O5 Cu1 O4 168.07(7) 9 12
O2 Cu1 O4 89.72(8) . 12
O3 Cu1 O4 89.51(8) 16 12
O5 Cu1 O1 99.74(8) 9 .
O2 Cu1 O1 95.63(9) . .
O3 Cu1 O1 96.05(9) 16 .
O4 Cu1 O1 92.18(8) 12 .
O5 Cu1 Cu1 85.62(5) 9 16
O2 Cu1 Cu1 84.57(5) . 16
O3 Cu1 Cu1 83.76(5) 16 16
O4 Cu1 Cu1 82.46(5) 12 16
O1 Cu1 Cu1 174.63(6) . 16
Cu1 O1 H1A 134(4) . .
Cu1 O1 H1B 116(5) . .
H1A O1 H1B 110(3) . .
C1 O2 Cu1 122.52(14) . .
C1 O3 Cu1 122.62(16) . 16
C14 O4 Cu1 124.20(15) . 11
C14 O5 Cu1 121.33(16) . 5_554
O2 C1 O3 126.5(2) . .
O2 C1 C2 117.7(2) . .
O3 C1 C2 115.8(2) . .
C3 C2 C7 120.0(2) . .
C3 C2 C1 119.5(2) . .
C7 C2 C1 120.5(2) . .
C2 C3 C4 120.4(2) . .
C2 C3 H3A 119.8 . .
C4 C3 H3A 119.8 . .
C5 C4 C3 118.6(2) . .
C5 C4 C8 121.2(2) . .
C3 C4 C8 120.1(2) . .
C4 C5 C6 120.7(2) . .
C4 C5 H5A 119.7 . .
C6 C5 H5A 119.7 . .
C7 C6 C5 120.6(3) . .
C7 C6 H6A 119.7 . .
C5 C6 H6A 119.7 . .
C6 C7 C2 119.7(2) . .
C6 C7 H7A 120.1 . .
C2 C7 H7A 120.1 . .
C9 C8 C13 117.3(2) . .
C9 C8 C4 122.0(2) . .
C13 C8 C4 120.7(2) . .
C10 C9 C8 122.0(2) . .
C10 C9 H9A 119.0 . .
C8 C9 H9A 119.0 . .
C9 C10 C11 120.4(2) . .
C9 C10 H10A 119.8 . .
C11 C10 H10A 119.8 . .
C12 C11 C10 118.3(2) . .
C12 C11 C14 121.0(2) . .
C10 C11 C14 120.7(2) . .
C11 C12 C13 121.4(2) . .
C11 C12 H12A 119.3 . .
C13 C12 H12A 119.3 . .
C12 C13 C8 120.6(2) . .
C12 C13 H13A 119.7 . .
C8 C13 H13A 119.7 . .
O4 C14 O5 126.4(2) . .
O4 C14 C11 116.3(2) . .
O5 C14 C11 117.3(2) . .

loop_
_geom_bond_atom_site_label_1
_geom_bond_atom_site_label_2
_geom_bond_distance
_geom_bond_site_symmetry_2
Cu1 O5 1.9495(17) 9
Cu1 O2 1.9584(18) .
Cu1 O3 1.9652(18) 16
Cu1 O4 1.9665(17) 12
Cu1 O1 2.153(2) .
Cu1 Cu1 2.6373(14) 16
O1 H1A 0.831(19) .
O1 H1B 0.836(19) .
O2 C1 1.243(3) .
O3 C1 1.264(3) .
O3 Cu1 1.9652(18) 16
O4 C14 1.249(3) .
O4 Cu1 1.9665(17) 11
O5 C14 1.250(3) .
O5 Cu1 1.9493(17) 5_554
C1 C2 1.508(3) .
C2 C3 1.377(3) .
C2 C7 1.379(3) .
C3 C4 1.400(3) .
C3 H3A 0.9300 .
C4 C5 1.363(3) .
C4 C8 1.481(3) .
C5 C6 1.387(4) .
C5 H5A 0.9300 .
C6 C7 1.360(4) .
C6 H6A 0.9300 .
C7 H7A 0.9300 .
C8 C9 1.388(3) .
C8 C13 1.390(3) .
C9 C10 1.365(3) .
C9 H9A 0.9300 .
C10 C11 1.389(3) .
C10 H10A 0.9300 .
C11 C12 1.373(3) .
C11 C14 1.505(3) .
C12 C13 1.380(3) .
C12 H12A 0.9300 .
C13 H13A 0.9300 .
